data_4505803
loop_
_publ_author_name
'Senthil Kumar, V. S.'
'Nangia, Ashwini'
'Katz, Amy K.'
'Carrell, H. L.'

_publ_section_title
;
 Molecular Complexes of Some Mono- and Dicarboxylic Acids
 withtrans-1,4-Dithiane-1,4-dioxide
;
_journal_issue 4
_journal_name_full 'Crystal Growth &amp; Design'
_journal_page_first 313
_journal_paper_doi 10.1021/cg025523s
_journal_volume 2
_journal_year 2002
_chemical_formula_moiety '(C4 H6 O4)0.5.(C4 H8 O2 S2)0.5'
_chemical_formula_sum 'C4 H7 O3 S'
_chemical_formula_weight 135.15
_chemical_melting_point 472
_chemical_name_common
;
1:1 Molecular complex of succinic acid and trans-1,4-dithiane-1,4-dioxide
;
_chemical_name_systematic
; 
 1:1 Molecular complex of Succinic acid and trans-1,4-dithiane-1,4-dioxide 
;
_space_group_IT_number 2
_symmetry_cell_setting triclinic
_symmetry_space_group_name_Hall '-P 1'
_symmetry_space_group_name_H-M 'P -1'
_atom_sites_solution_hydrogens geom
_atom_sites_solution_primary direct
_atom_sites_solution_secondary difmap
_audit_creation_method SHELXL-97
_cell_angle_alpha 89.78(3)
_cell_angle_beta 79.36(3)
_cell_angle_gamma 64.55(3)
_cell_formula_units_Z 2
_cell_length_a 6.2210(12)
_cell_length_b 6.5660(13)
_cell_length_c 7.6850(15)
_cell_measurement_reflns_used 250
_cell_measurement_temperature 120(2)
_cell_measurement_theta_max 18.8
_cell_measurement_theta_min 4.5
_cell_volume 277.56(12)
_computing_cell_refinement 'MADNES-Messerschmidt & Pflugrath'
_computing_data_collection 'MADNES-Messerschmidt & Pflugrath'
_computing_data_reduction 'MADNES-Messerschmidt & Pflugrath'
_computing_molecular_graphics 'PLATON (Spek, 1979-2000)'
_computing_publication_material 'SHELXL-97 (Sheldrick, 1997)'
_computing_structure_refinement 'SHELXL-97 (Sheldrick, 1997)'
_computing_structure_solution 'SHELXS-97 (Sheldrick, 1990)'
_diffrn_ambient_temperature 120(2)
_diffrn_measured_fraction_theta_full 0.966
_diffrn_measured_fraction_theta_max 0.966
_diffrn_measurement_device 'Nonius FAST area detector'
_diffrn_measurement_method 'box integration'
_diffrn_radiation_monochromator graphite
_diffrn_radiation_source 'fine-focus sealed tube'
_diffrn_radiation_type MoK\a
_diffrn_radiation_wavelength 0.71073
_diffrn_reflns_av_R_equivalents 0.0000
_diffrn_reflns_av_sigmaI/netI 0.0159
_diffrn_reflns_limit_h_max 8
_diffrn_reflns_limit_h_min 0
_diffrn_reflns_limit_k_max 8
_diffrn_reflns_limit_k_min -7
_diffrn_reflns_limit_l_max 10
_diffrn_reflns_limit_l_min -10
_diffrn_reflns_number 1335
_diffrn_reflns_theta_full 28.26
_diffrn_reflns_theta_max 28.26
_diffrn_reflns_theta_min 2.71
_exptl_absorpt_coefficient_mu 0.490
_exptl_absorpt_correction_type none
_exptl_crystal_colour colorless
_exptl_crystal_density_diffrn 1.617
_exptl_crystal_density_meas ?
_exptl_crystal_density_method 'not measured'
_exptl_crystal_description plate
_exptl_crystal_F_000 142
_exptl_crystal_size_max 0.35
_exptl_crystal_size_mid 0.20
_exptl_crystal_size_min 0.15
_refine_diff_density_max 0.617
_refine_diff_density_min -0.548
_refine_diff_density_rms 0.099
_refine_ls_extinction_method none
_refine_ls_goodness_of_fit_ref 1.116
_refine_ls_hydrogen_treatment fixed
_refine_ls_matrix_type full
_refine_ls_number_parameters 94
_refine_ls_number_reflns 1335
_refine_ls_number_restraints 0
_refine_ls_restrained_S_all 1.116
_refine_ls_R_factor_all 0.0376
_refine_ls_R_factor_gt 0.0364
_refine_ls_shift/su_max 0.095
_refine_ls_shift/su_mean 0.014
_refine_ls_structure_factor_coef Fsqd
_refine_ls_weighting_details 'calc w=1/[\s^2^(Fo^2^)+(0.0617P)^2^+0.2507P] where P=(Fo^2^+2Fc^2^)/3'
_refine_ls_weighting_scheme calc
_refine_ls_wR_factor_gt 0.0967
_refine_ls_wR_factor_ref 0.0981
_reflns_number_gt 1278
_reflns_number_total 1335
_reflns_threshold_expression >2sigma(I)
_cod_data_source_file cg025523s_s2.cif
_cod_data_source_block suso
_cod_depositor_comments
;
The following automatic conversions were performed:

'_chemical_melting_point' value '472 K' was changed to '472' - the
value should be numeric and without a unit
designator.

'_symmetry_cell_setting' value 'Triclinic' changed to
'triclinic' according to
/home/saulius/struct/CIF-dictionaries/cif_core.dic dictionary named
'cif_core.dic' version 2.4.1 from 2010-06-29.

Automatic conversion script
Id: cif_fix_values 1715 2011-07-08 13:25:40Z adriana 

The following automatic conversions were performed:

'_exptl_crystal_density_meas' value 'none' was changed to '?' - the
value is perceived as not measured.

Automatic conversion script
Id: cif_fix_values 3008 2015-01-20 13:52:24Z robertas 

The following automatic conversions were performed:

data name '_atom_site_symmetry_multiplicit' was replaced with
'_atom_site_symmetry_multiplicity' as specified in the replacement
file 'data/replacement-values/replacement_tags.lst'.

Automatic conversion script
Id: cif_correct_tags 9268 2022-04-12 08:56:07Z antanas 
;
_cod_original_cell_volume 277.56(9)
_cod_original_sg_symbol_H-M P-1
_cod_original_formula_sum 'C4 H7  O3 S1'
_cod_database_code 4505803

loop_
_symmetry_equiv_pos_as_xyz
'x, y, z'
'-x, -y, -z'

loop_
_atom_site_label
_atom_site_type_symbol
_atom_site_fract_x
_atom_site_fract_y
_atom_site_fract_z
_atom_site_U_iso_or_equiv
_atom_site_adp_type
_atom_site_occupancy
_atom_site_symmetry_multiplicity
_atom_site_calc_flag
S1 S 0.27017(6) 0.54717(6) 0.38290(5) 0.00689(15) Uani 1 1 d
O2 O -0.1072(2) 0.8118(2) 0.76726(15) 0.0095(3) Uani 1 1 d
O3 O 0.4462(2) 0.4393(2) 0.20820(15) 0.0119(3) Uani 1 1 d
O1 O -0.2863(3) 0.7292(2) 1.01986(17) 0.0165(3) Uani 1 1 d
H1A H -0.333(5) 0.678(5) 0.957(4) 0.025 Uiso 1 1 d
C3 C 0.3685(3) 0.3449(3) 0.5445(2) 0.0070(3) Uani 1 1 d
H3A H 0.275(4) 0.420(4) 0.654(3) 0.008 Uiso 1 1 d
H3B H 0.327(4) 0.226(4) 0.512(3) 0.008 Uiso 1 1 d
C1 C -0.1527(3) 0.8211(3) 0.9285(2) 0.0078(3) Uani 1 1 d
C4 C 0.3607(3) 0.7513(3) 0.4604(2) 0.0079(3) Uani 1 1 d
H4A H 0.310(4) 0.868(4) 0.379(3) 0.009 Uiso 1 1 d
H4B H 0.270(4) 0.805(4) 0.569(3) 0.009 Uiso 1 1 d
C2 C -0.0668(4) 0.9386(3) 1.0480(2) 0.0158(4) Uani 1 1 d
H2A H -0.212(5) 1.039(4) 1.129(4) 0.019 Uiso 1 1 d
H2B H 0.032(5) 0.834(5) 1.109(4) 0.019 Uiso 1 1 d

loop_
_atom_site_aniso_label
_atom_site_aniso_U_11
_atom_site_aniso_U_22
_atom_site_aniso_U_33
_atom_site_aniso_U_23
_atom_site_aniso_U_13
_atom_site_aniso_U_12
S1 0.0076(2) 0.0106(2) 0.0059(2) 0.00187(14) -0.00429(14) -0.00608(16)
O2 0.0128(5) 0.0130(5) 0.0050(5) -0.0002(4) -0.0026(4) -0.0073(4)
O3 0.0172(6) 0.0205(6) 0.0041(5) -0.0015(4) -0.0019(4) -0.0140(5)
O1 0.0311(7) 0.0272(7) 0.0060(5) 0.0017(5) -0.0049(5) -0.0260(6)
C3 0.0098(7) 0.0081(7) 0.0065(7) 0.0015(5) -0.0018(5) -0.0071(6)
C1 0.0110(7) 0.0076(7) 0.0068(7) 0.0006(5) -0.0034(5) -0.0054(6)
C4 0.0104(7) 0.0063(6) 0.0082(7) 0.0014(5) -0.0033(6) -0.0043(5)
C2 0.0295(10) 0.0245(9) 0.0066(7) 0.0034(7) -0.0076(7) -0.0226(8)

loop_
_atom_type_symbol
_atom_type_description
_atom_type_scat_dispersion_real
_atom_type_scat_dispersion_imag
_atom_type_scat_source
C C 0.0033 0.0016 'International Tables Vol C Tables 4.2.6.8 and 6.1.1.4'
H H 0.0000 0.0000 'International Tables Vol C Tables 4.2.6.8 and 6.1.1.4'
O O 0.0106 0.0060 'International Tables Vol C Tables 4.2.6.8 and 6.1.1.4'
S S 0.1246 0.1234 'International Tables Vol C Tables 4.2.6.8 and 6.1.1.4'

loop_
_geom_angle_atom_site_label_1
_geom_angle_atom_site_label_2
_geom_angle_atom_site_label_3
_geom_angle
_geom_angle_site_symmetry_1
O3 S1 C4 104.84(8) .
O3 S1 C3 106.25(8) .
C4 S1 C3 98.22(7) .
C4 C3 S1 113.13(11) 2_666
O2 C1 O1 123.58(15) .
O2 C1 C2 124.34(15) .
O1 C1 C2 112.08(14) .
C3 C4 S1 113.20(11) 2_666
C2 C2 C1 114.11(18) 2_577

loop_
_geom_bond_atom_site_label_1
_geom_bond_atom_site_label_2
_geom_bond_distance
_geom_bond_site_symmetry_2
S1 O3 1.5170(14) .
S1 C4 1.8016(17) .
S1 C3 1.8029(17) .
O2 C1 1.215(2) .
O1 C1 1.326(2) .
C3 C4 1.517(2) 2_666
C1 C2 1.505(2) .
C4 C3 1.517(2) 2_666
C2 C2 1.493(3) 2_577
